data_2222276
loop_
_publ_author_name
'Demirta\,s, G\"une\,s'
'Dege, Necmi'
'\,Sekerci, Memet'
'Servi, S\"uleyman'
'Din\,cer, Muharrem'

_publ_section_title
;
 (<i>E</i>)-5-Phenyl-<i>N</i>-(2-thienylmethylene)-1,3,4-thiadiazole-2-amine
;
_journal_coeditor_code CI2829
_journal_issue 7
_journal_name_full 'Acta Crystallographica Section E'
_journal_page_first o1668
_journal_paper_doi 10.1107/S1600536809023447
_journal_volume 65
_journal_year 2009
_chemical_formula_iupac 'C13 H9 N3 S2'
_chemical_formula_moiety 'C13 H9 N3 S2'
_chemical_formula_sum 'C13 H9 N3 S2'
_chemical_formula_weight 271.35
_chemical_name_systematic
;
(<i>E</i>)-5-Phenyl-<i>N</i>-(2-thienylmethylene)-1,3,4-thiadiazole-2-amine
;
_space_group_IT_number 14
_symmetry_cell_setting monoclinic
_symmetry_space_group_name_Hall '-P 2ybc'
_symmetry_space_group_name_H-M 'P 1 21/c 1'
_atom_sites_solution_hydrogens geom
_atom_sites_solution_primary direct
_atom_sites_solution_secondary difmap
_audit_creation_method SHELXL-97
_cell_angle_alpha 90.00
_cell_angle_beta 94.701(4)
_cell_angle_gamma 90.00
_cell_formula_units_Z 4
_cell_length_a 6.2238(3)
_cell_length_b 7.7393(3)
_cell_length_c 25.6959(13)
_cell_measurement_reflns_used 17067
_cell_measurement_temperature 293(2)
_cell_measurement_theta_max 26.81
_cell_measurement_theta_min 1.59
_cell_volume 1233.55(10)
_computing_cell_refinement 'X-AREA (Stoe & Cie, 2002)'
_computing_data_collection 'X-AREA (Stoe & Cie, 2002)'
_computing_data_reduction 'X-RED (Stoe & Cie, 2002)'
_computing_molecular_graphics 'ORTEP-3 for Windows (Farrugia, 1997)'
_computing_publication_material 'WinGX (Farrugia, 1999) and PLATON (Spek, 2009)'
_computing_structure_refinement 'SHELXL97 (Sheldrick, 2008)'
_computing_structure_solution 'SHELXS97 (Sheldrick, 2008)'
_diffrn_ambient_temperature 293(2)
_diffrn_detector_area_resol_mean 6.67
_diffrn_measured_fraction_theta_full 0.997
_diffrn_measured_fraction_theta_max 0.997
_diffrn_measurement_device_type 'Stoe IPDS-2'
_diffrn_measurement_method \w
_diffrn_radiation_monochromator 'plane graphite'
_diffrn_radiation_source 'fine-focus sealed tube'
_diffrn_radiation_type MoK\a
_diffrn_radiation_wavelength 0.71073
_diffrn_reflns_av_R_equivalents 0.0203
_diffrn_reflns_av_sigmaI/netI 0.0129
_diffrn_reflns_limit_h_max 7
_diffrn_reflns_limit_h_min -7
_diffrn_reflns_limit_k_max 9
_diffrn_reflns_limit_k_min -9
_diffrn_reflns_limit_l_max 32
_diffrn_reflns_limit_l_min -32
_diffrn_reflns_number 10930
_diffrn_reflns_theta_full 26.76
_diffrn_reflns_theta_max 26.76
_diffrn_reflns_theta_min 1.59
_diffrn_standards_decay_% 0
_diffrn_standards_interval_count 0
_diffrn_standards_number 0
_exptl_absorpt_coefficient_mu 0.414
_exptl_absorpt_correction_T_max 0.9434
_exptl_absorpt_correction_T_min 0.8145
_exptl_absorpt_correction_type integration
_exptl_absorpt_process_details '(X-RED; Stoe & Cie, 2002)'
_exptl_crystal_colour yellow
_exptl_crystal_density_diffrn 1.461
_exptl_crystal_density_method 'not measured'
_exptl_crystal_description Plate
_exptl_crystal_F_000 560
_exptl_crystal_size_max 0.74
_exptl_crystal_size_mid 0.48
_exptl_crystal_size_min 0.16
_refine_diff_density_max 0.176
_refine_diff_density_min -0.172
_refine_ls_extinction_coef 0.002634(11)
_refine_ls_extinction_expression Fc^*^=kFc[1+0.001xFc^2^\l^3^/sin(2\q)]^-1/4^
_refine_ls_extinction_method 'SHELXL97 (Sheldrick, 2008)'
_refine_ls_goodness_of_fit_ref 1.052
_refine_ls_hydrogen_treatment mixed
_refine_ls_matrix_type full
_refine_ls_number_parameters 176
_refine_ls_number_reflns 2619
_refine_ls_number_restraints 0
_refine_ls_restrained_S_all 1.052
_refine_ls_R_factor_all 0.0317
_refine_ls_R_factor_gt 0.0262
_refine_ls_shift/su_max 0.001
_refine_ls_shift/su_mean 0.000
_refine_ls_structure_factor_coef Fsqd
_refine_ls_weighting_details 'calc w=1/[\s^2^(Fo^2^)+(0.0481P)^2^+0.1148P] where P=(Fo^2^+2Fc^2^)/3'
_refine_ls_weighting_scheme calc
_refine_ls_wR_factor_gt 0.0774
_refine_ls_wR_factor_ref 0.0799
_reflns_number_gt 2275
_reflns_number_total 2619
_reflns_threshold_expression I>2\s(I)
_cod_data_source_file ci2829.cif
_cod_data_source_block I
_cod_depositor_comments
;
The following automatic conversions were performed:
'_symmetry_cell_setting' value 'Monoclinic' changed to 'monoclinic'
according to '/home/saulius/struct/CIF-dictionaries/cif_core.dic'
dictionary named 'cif_core.dic' version 2.4.1 from 2010-06-29.

Automatic conversion script
Id: cif_fix_enum 1527 2010-12-29 10:47:43Z saulius 

The following automatic conversions were performed:

'_symmetry_cell_setting' value 'Monoclinic' changed to 'monoclinic'
according to /home/saulius/struct/CIF-dictionaries/cif_core.dic
dictionary named 'cif_core.dic' version 2.4.1 from 2010-06-29.

Automatic conversion script
Id: cif_fix_values 1715 2011-07-08 13:25:40Z adriana 
;
_cod_original_sg_symbol_H-M 'P 21/c'
_cod_database_code 2222276
_cod_database_fobs_code 2222276

loop_
_symmetry_equiv_pos_as_xyz
'x, y, z'
'-x, y+1/2, -z+1/2'
'-x, -y, -z'
'x, -y-1/2, z-1/2'

loop_
_atom_site_type_symbol
_atom_site_label
_atom_site_fract_x
_atom_site_fract_y
_atom_site_fract_z
_atom_site_U_iso_or_equiv
_atom_site_adp_type
_atom_site_calc_flag
_atom_site_refinement_flags
_atom_site_occupancy
_atom_site_disorder_assembly
_atom_site_disorder_group
C C1 0.0290(2) 0.1603(2) 0.57838(6) 0.0543(3) Uani d . 1 . .
C C2 0.0105(3) 0.0893(2) 0.62710(6) 0.0615(4) Uani d . 1 . .
H H2 0.1311 0.0817 0.6509 0.074 Uiso calc R 1 . .
C C3 -0.1859(3) 0.0297(2) 0.64059(6) 0.0621(4) Uani d . 1 . .
H H3 -0.1976 -0.0190 0.6733 0.075 Uiso calc R 1 . .
C C4 -0.3643(2) 0.0422(2) 0.60563(6) 0.0627(4) Uani d . 1 . .
H H4 -0.4967 0.0014 0.6147 0.075 Uiso calc R 1 . .
C C5 -0.3479(2) 0.1152(2) 0.55709(6) 0.0565(3) Uani d . 1 . .
H H5 -0.4698 0.1247 0.5338 0.068 Uiso calc R 1 . .
C C6 -0.1503(2) 0.17452(16) 0.54281(5) 0.0461(3) Uani d . 1 . .
C C7 -0.13539(19) 0.24791(17) 0.49053(5) 0.0466(3) Uani d . 1 . .
C C8 -0.0473(2) 0.36506(18) 0.40911(5) 0.0500(3) Uani d . 1 . .
C C9 0.2276(2) 0.46866(18) 0.36247(5) 0.0500(3) Uani d . 1 . .
C C10 0.3030(2) 0.55163(17) 0.31753(5) 0.0480(3) Uani d . 1 . .
C C11 0.3279(3) 0.7018(2) 0.23422(6) 0.0643(4) Uani d . 1 . .
H H11 0.3078 0.7541 0.2016 0.077 Uiso calc R 1 . .
C C12 0.5205(3) 0.6920(2) 0.26256(7) 0.0631(4) Uani d . 1 . .
C C13 0.5080(2) 0.60554(18) 0.31021(6) 0.0547(3) Uani d . 1 . .
H H13 0.6259 0.5869 0.3342 0.066 Uiso calc R 1 . .
N N1 -0.30366(19) 0.27346(19) 0.45777(5) 0.0656(4) Uani d . 1 . .
N N2 -0.25288(19) 0.3405(2) 0.41099(5) 0.0674(4) Uani d . 1 . .
N N3 0.02776(18) 0.43483(15) 0.36467(4) 0.0530(3) Uani d . 1 . .
S S1 0.10458(5) 0.30465(5) 0.466131(13) 0.04910(12) Uani d . 1 . .
S S2 0.12673(6) 0.60757(5) 0.265024(14) 0.06061(14) Uani d . 1 . .
H H9 0.333(3) 0.444(2) 0.3905(6) 0.065(4) Uiso d . 1 . .
H H1 0.158(3) 0.206(2) 0.5694(7) 0.071(5) Uiso d . 1 . .
H H12 0.645(3) 0.736(3) 0.2497(8) 0.086(6) Uiso d . 1 . .

loop_
_atom_site_aniso_label
_atom_site_aniso_U_11
_atom_site_aniso_U_22
_atom_site_aniso_U_33
_atom_site_aniso_U_12
_atom_site_aniso_U_13
_atom_site_aniso_U_23
C1 0.0472(7) 0.0616(8) 0.0537(7) -0.0008(6) 0.0013(6) -0.0007(6)
C2 0.0579(8) 0.0733(10) 0.0520(8) 0.0033(7) -0.0038(6) 0.0016(7)
C3 0.0714(9) 0.0656(9) 0.0502(8) 0.0040(7) 0.0103(7) 0.0006(7)
C4 0.0557(8) 0.0725(10) 0.0617(9) -0.0027(7) 0.0151(7) -0.0015(7)
C5 0.0455(7) 0.0690(9) 0.0549(8) 0.0005(6) 0.0033(6) -0.0047(7)
C6 0.0460(6) 0.0435(7) 0.0486(6) 0.0036(5) 0.0032(5) -0.0061(5)
C7 0.0425(6) 0.0452(6) 0.0516(7) 0.0016(5) 0.0007(5) -0.0035(5)
C8 0.0466(7) 0.0514(7) 0.0509(7) 0.0011(5) -0.0026(5) 0.0001(6)
C9 0.0513(7) 0.0494(7) 0.0483(7) 0.0046(6) -0.0021(5) -0.0003(6)
C10 0.0496(7) 0.0469(7) 0.0467(7) 0.0051(5) -0.0010(5) -0.0019(5)
C11 0.0729(10) 0.0655(9) 0.0537(8) -0.0013(7) 0.0004(7) 0.0108(7)
C12 0.0590(8) 0.0636(10) 0.0670(9) -0.0037(7) 0.0073(7) 0.0085(7)
C13 0.0503(7) 0.0552(8) 0.0576(8) 0.0031(6) -0.0020(6) 0.0031(6)
N1 0.0443(6) 0.0864(9) 0.0647(8) -0.0049(6) -0.0039(5) 0.0167(7)
N2 0.0479(6) 0.0901(10) 0.0622(7) -0.0051(6) -0.0068(5) 0.0208(7)
N3 0.0518(6) 0.0564(7) 0.0499(6) -0.0003(5) -0.0009(5) 0.0045(5)
S1 0.04071(18) 0.0581(2) 0.04783(19) 0.00331(13) -0.00016(12) 0.00054(14)
S2 0.0538(2) 0.0724(3) 0.0536(2) -0.00062(16) -0.00781(15) 0.00514(17)

loop_
_atom_type_symbol
_atom_type_description
_atom_type_scat_dispersion_real
_atom_type_scat_dispersion_imag
_atom_type_scat_source
C C 0.0033 0.0016 'International Tables Vol C Tables 4.2.6.8 and 6.1.1.4'
H H 0.0000 0.0000 'International Tables Vol C Tables 4.2.6.8 and 6.1.1.4'
N N 0.0061 0.0033 'International Tables Vol C Tables 4.2.6.8 and 6.1.1.4'
S S 0.1246 0.1234 'International Tables Vol C Tables 4.2.6.8 and 6.1.1.4'

loop_
_geom_angle_atom_site_label_1
_geom_angle_atom_site_label_2
_geom_angle_atom_site_label_3
_geom_angle_site_symmetry_1
_geom_angle_site_symmetry_3
_geom_angle
_geom_angle_publ_flag
C2 C1 C6 . . 120.44(14) ?
C2 C1 H1 . . 121.1(12) ?
C6 C1 H1 . . 118.3(11) ?
C3 C2 C1 . . 120.20(14) ?
C3 C2 H2 . . 119.9 ?
C1 C2 H2 . . 119.9 ?
C4 C3 C2 . . 119.90(14) ?
C4 C3 H3 . . 120.0 ?
C2 C3 H3 . . 120.0 ?
C3 C4 C5 . . 120.28(14) ?
C3 C4 H4 . . 119.9 ?
C5 C4 H4 . . 119.9 ?
C4 C5 C6 . . 120.40(14) ?
C4 C5 H5 . . 119.8 ?
C6 C5 H5 . . 119.8 ?
C1 C6 C5 . . 118.77(13) ?
C1 C6 C7 . . 121.70(12) ?
C5 C6 C7 . . 119.53(12) ?
N1 C7 C6 . . 122.79(12) ?
N1 C7 S1 . . 113.62(11) ?
C6 C7 S1 . . 123.58(9) ?
N2 C8 N3 . . 119.33(12) ?
N2 C8 S1 . . 113.44(11) ?
N3 C8 S1 . . 127.22(10) ?
N3 C9 C10 . . 120.78(12) ?
N3 C9 H9 . . 122.7(10) ?
C10 C9 H9 . . 116.5(10) ?
C13 C10 C9 . . 128.09(12) ?
C13 C10 S2 . . 110.88(10) ?
C9 C10 S2 . . 120.94(10) ?
C12 C11 S2 . . 112.30(12) ?
C12 C11 H11 . . 123.9 ?
S2 C11 H11 . . 123.9 ?
C11 C12 C13 . . 112.73(14) ?
C11 C12 H12 . . 121.0(13) ?
C13 C12 H12 . . 126.3(13) ?
C10 C13 C12 . . 112.57(13) ?
C10 C13 H13 . . 123.7 ?
C12 C13 H13 . . 123.7 ?
C7 N1 N2 . . 113.15(12) ?
C8 N2 N1 . . 112.78(12) ?
C9 N3 C8 . . 120.94(12) ?
C7 S1 C8 . . 87.01(6) ?
C11 S2 C10 . . 91.51(7) ?

loop_
_geom_bond_atom_site_label_1
_geom_bond_atom_site_label_2
_geom_bond_site_symmetry_2
_geom_bond_distance
_geom_bond_publ_flag
C1 C2 . 1.381(2) ?
C1 C6 . 1.3875(19) ?
C1 H1 . 0.923(18) ?
C2 C3 . 1.377(2) ?
C2 H2 . 0.93 ?
C3 C4 . 1.374(2) ?
C3 H3 . 0.93 ?
C4 C5 . 1.380(2) ?
C4 H4 . 0.93 ?
C5 C6 . 1.3900(19) ?
C5 H5 . 0.93 ?
C6 C7 . 1.4684(19) ?
C7 N1 . 1.3039(17) ?
C7 S1 . 1.7234(13) ?
C8 N2 . 1.2987(18) ?
C8 N3 . 1.3787(18) ?
C8 S1 . 1.7411(13) ?
C9 N3 . 1.2770(18) ?
C9 C10 . 1.4335(19) ?
C9 H9 . 0.952(16) ?
C10 C13 . 1.3697(19) ?
C10 S2 . 1.7229(13) ?
C11 C12 . 1.353(2) ?
C11 S2 . 1.6993(17) ?
C11 H11 . 0.93 ?
C12 C13 . 1.403(2) ?
C12 H12 . 0.929(19) ?
C13 H13 . 0.93 ?
N1 N2 . 1.3696(19) ?

loop_
_geom_torsion_atom_site_label_1
_geom_torsion_atom_site_label_2
_geom_torsion_atom_site_label_3
_geom_torsion_atom_site_label_4
_geom_torsion_site_symmetry_1
_geom_torsion_site_symmetry_2
_geom_torsion_site_symmetry_3
_geom_torsion_site_symmetry_4
_geom_torsion
_geom_torsion_publ_flag
C6 C1 C2 C3 . . . . 0.9(2) ?
C1 C2 C3 C4 . . . . -0.5(2) ?
C2 C3 C4 C5 . . . . -0.3(2) ?
C3 C4 C5 C6 . . . . 0.9(2) ?
C2 C1 C6 C5 . . . . -0.3(2) ?
C2 C1 C6 C7 . . . . -179.40(13) ?
C4 C5 C6 C1 . . . . -0.6(2) ?
C4 C5 C6 C7 . . . . 178.55(14) ?
C1 C6 C7 N1 . . . . -175.17(14) ?
C5 C6 C7 N1 . . . . 5.7(2) ?
C1 C6 C7 S1 . . . . 6.05(19) ?
C5 C6 C7 S1 . . . . -173.02(11) ?
N3 C9 C10 C13 . . . . 175.89(14) ?
N3 C9 C10 S2 . . . . -0.24(19) ?
S2 C11 C12 C13 . . . . 0.5(2) ?
C9 C10 C13 C12 . . . . -176.14(14) ?
S2 C10 C13 C12 . . . . 0.30(17) ?
C11 C12 C13 C10 . . . . -0.5(2) ?
C6 C7 N1 N2 . . . . -179.04(13) ?
S1 C7 N1 N2 . . . . -0.15(18) ?
N3 C8 N2 N1 . . . . -178.89(13) ?
S1 C8 N2 N1 . . . . 0.45(19) ?
C7 N1 N2 C8 . . . . -0.2(2) ?
C10 C9 N3 C8 . . . . -175.86(12) ?
N2 C8 N3 C9 . . . . 176.50(15) ?
S1 C8 N3 C9 . . . . -2.7(2) ?
N1 C7 S1 C8 . . . . 0.32(12) ?
C6 C7 S1 C8 . . . . 179.20(12) ?
N2 C8 S1 C7 . . . . -0.44(13) ?
N3 C8 S1 C7 . . . . 178.84(13) ?
C12 C11 S2 C10 . . . . -0.24(14) ?
C13 C10 S2 C11 . . . . -0.04(12) ?
C9 C10 S2 C11 . . . . 176.70(12) ?

loop_
_cod_related_entry_id
_cod_related_entry_database
_cod_related_entry_code
1 ChemSpider 24742662
